data_7014909
loop_
_publ_author_name
'Rose-Munch, Fran\,coise'
'Marti, Alex'
'Cetiner, Derya'
'Tranchier, Jean-Philippe'
'Rose, Eric'

_publ_section_title
;
 New access to (\h(5)-cyclohexadienyl)Mn(CO)3 and cationic
 (\h(6)-arene)Mn(CO)3 complexes by Suzuki-Miyaura reaction.
;
_journal_issue 7
_journal_name_full 'Dalton transactions (Cambridge, England : 2003)'
_journal_page_first 1567
_journal_page_last 1575
_journal_paper_doi 10.1039/c0dt01270j
_journal_volume 40
_journal_year 2011
_chemical_formula_moiety 'C23 H19 Mn O5'
_chemical_formula_sum 'C23 H19 Mn O5'
_chemical_formula_weight 430.32
_chemical_name_common h5-(3-p-Methoxyphenyl-2-methoxycyclohexadienyl)Mn(CO)3
_chemical_name_systematic
;
h5-(3-p-Methoxyphenyl-2-methoxycyclohexadienyl)Mn(CO)3
;
_space_group_IT_number 15
_symmetry_cell_setting monoclinic
_symmetry_space_group_name_Hall '-C 2yc'
_symmetry_space_group_name_H-M 'C 1 2/c 1'
_atom_sites_solution_hydrogens mixed
_atom_sites_solution_primary direct
_atom_sites_solution_secondary difmap
_audit_creation_method SHELXL-97
_cell_angle_alpha 90.00
_cell_angle_beta 93.870(8)
_cell_angle_gamma 90.00
_cell_formula_units_Z 8
_cell_length_a 34.311(5)
_cell_length_b 10.0678(18)
_cell_length_c 11.3809(4)
_cell_measurement_reflns_used 202
_cell_measurement_temperature 200(2)
_cell_measurement_theta_max 22
_cell_measurement_theta_min 4
_cell_volume 3922.4(9)
_computing_cell_refinement 'Dirax/lsq (Duisenberg & Schreurs, 1989-2000)'
_computing_data_collection 'Collect (Nonius BV, 1997-2000)'
_computing_data_reduction 'EvalCCD (Duisenberg & Schreurs 1990-2000)'
_computing_molecular_graphics 'DIAMOND (Brandenburg, 1999)'
_computing_publication_material 'SHELXL-97 (Sheldrick, 2008)'
_computing_structure_refinement 'SHELXL-97 (Sheldrick, 2008)'
_computing_structure_solution 'SIR92 (Giacovazzo et al, 1993)'
_diffrn_ambient_temperature 200(2)
_diffrn_detector_area_resol_mean 9
_diffrn_measured_fraction_theta_full 0.992
_diffrn_measured_fraction_theta_max 0.992
_diffrn_measurement_device '95mm CCD camera on \k-goniostat'
_diffrn_measurement_device_type KappaCCD
_diffrn_measurement_method CCD
_diffrn_radiation_monochromator 'horizontally mounted graphite crystal'
_diffrn_radiation_source 'fine-focus sealed tube'
_diffrn_radiation_type MoK\a
_diffrn_radiation_wavelength 0.71073
_diffrn_reflns_av_R_equivalents 0.0378
_diffrn_reflns_av_sigmaI/netI 0.0332
_diffrn_reflns_limit_h_max 48
_diffrn_reflns_limit_h_min -48
_diffrn_reflns_limit_k_max 14
_diffrn_reflns_limit_k_min -14
_diffrn_reflns_limit_l_max 16
_diffrn_reflns_limit_l_min -15
_diffrn_reflns_number 30153
_diffrn_reflns_theta_full 30.00
_diffrn_reflns_theta_max 30.00
_diffrn_reflns_theta_min 3.60
_diffrn_standards_decay_% 0
_diffrn_standards_number 0
_exptl_absorpt_coefficient_mu 0.705
_exptl_absorpt_correction_T_max 0.932
_exptl_absorpt_correction_T_min 0.391
_exptl_absorpt_correction_type multi-scan
_exptl_absorpt_process_details
;
R.H. Blessing, Acta Cryst. (1995), A51, 33-38
;
_exptl_crystal_colour yellow
_exptl_crystal_density_diffrn 1.457
_exptl_crystal_density_method 'not measured'
_exptl_crystal_description plate-like
_exptl_crystal_F_000 1776
_exptl_crystal_size_max 0.3
_exptl_crystal_size_mid 0.3
_exptl_crystal_size_min 0.1
_refine_diff_density_max 0.323
_refine_diff_density_min -0.325
_refine_diff_density_rms 0.061
_refine_ls_extinction_method none
_refine_ls_goodness_of_fit_ref 1.013
_refine_ls_hydrogen_treatment constr
_refine_ls_matrix_type full
_refine_ls_number_parameters 268
_refine_ls_number_reflns 5677
_refine_ls_number_restraints 0
_refine_ls_restrained_S_all 1.013
_refine_ls_R_factor_all 0.0568
_refine_ls_R_factor_gt 0.0336
_refine_ls_shift/su_max 0.004
_refine_ls_shift/su_mean 0.000
_refine_ls_structure_factor_coef Fsqd
_refine_ls_weighting_details 'calc w=1/[\s^2^(Fo^2^)+(0.0421P)^2^+3.1980P] where P=(Fo^2^+2Fc^2^)/3'
_refine_ls_weighting_scheme calc
_refine_ls_wR_factor_gt 0.0804
_refine_ls_wR_factor_ref 0.0915
_reflns_number_gt 4204
_reflns_number_total 5677
_reflns_threshold_expression >2\s(I)
_cod_data_source_file C0DT01270J.TXT
_cod_data_source_block alx053
_cod_original_cell_volume 3922.5(9)
_cod_original_sg_symbol_H-M 'C 2/c'
_cod_database_code 7014909

loop_
_symmetry_equiv_pos_as_xyz
'x, y, z'
'-x, y, -z+1/2'
'x+1/2, y+1/2, z'
'-x+1/2, y+1/2, -z+1/2'
'-x, -y, -z'
'x, -y, z-1/2'
'-x+1/2, -y+1/2, -z'
'x+1/2, -y+1/2, z-1/2'

loop_
_atom_site_label
_atom_site_type_symbol
_atom_site_fract_x
_atom_site_fract_y
_atom_site_fract_z
_atom_site_U_iso_or_equiv
_atom_site_adp_type
_atom_site_occupancy
_atom_site_symmetry_multiplicity
_atom_site_calc_flag
_atom_site_refinement_flags
_atom_site_disorder_assembly
_atom_site_disorder_group
Mn1 Mn 0.556612(6) 0.25059(2) 0.549102(18) 0.02221(7) Uani 1 1 d . . .
O1 O 0.60404(3) -0.00011(10) 0.47446(9) 0.0266(2) Uani 1 1 d . . .
O2 O 0.72919(4) 0.04827(15) 0.91987(12) 0.0481(4) Uani 1 1 d . . .
O21 O 0.48314(4) 0.34927(16) 0.43034(13) 0.0519(4) Uani 1 1 d . . .
O22 O 0.52461(4) -0.00117(14) 0.63382(11) 0.0427(3) Uani 1 1 d . . .
O23 O 0.54493(4) 0.36496(14) 0.78294(11) 0.0432(3) Uani 1 1 d . . .
C1 C 0.57574(4) 0.19540(15) 0.37565(12) 0.0235(3) Uani 1 1 d . . .
H1 H 0.5609 0.1421 0.3187 0.020(4) Uiso 1 1 d R . .
C2 C 0.60010(4) 0.13382(14) 0.46323(12) 0.0218(3) Uani 1 1 d . . .
C3 C 0.61904(4) 0.21274(15) 0.55613(12) 0.0217(3) Uani 1 1 d . . .
C4 C 0.61066(4) 0.35249(15) 0.54949(13) 0.0237(3) Uani 1 1 d . . .
H4 H 0.6179 0.4042 0.6199 0.024(4) Uiso 1 1 d R . .
C5 C 0.58795(5) 0.40791(15) 0.45680(13) 0.0261(3) Uani 1 1 d . . .
H5 H 0.5810 0.4995 0.4646 0.024(4) Uiso 1 1 d R . .
C6 C 0.58452(4) 0.33720(15) 0.33981(13) 0.0242(3) Uani 1 1 d . . .
H6 H 0.5623 0.3674 0.2963 0.020(4) Uiso 1 1 d R . .
C7 C 0.58007(5) -0.08250(16) 0.39654(14) 0.0320(4) Uani 1 1 d . . .
H7A H 0.5530 -0.0635 0.4060 0.048 Uiso 1 1 calc R . .
H7B H 0.5852 -0.1742 0.4147 0.048 Uiso 1 1 calc R . .
H7C H 0.5859 -0.0650 0.3166 0.048 Uiso 1 1 calc R . .
C8 C 0.64735(4) 0.16228(14) 0.65020(12) 0.0217(3) Uani 1 1 d . . .
C9 C 0.67599(5) 0.24825(16) 0.69952(15) 0.0306(3) Uani 1 1 d . . .
H9 H 0.6772 0.3348 0.6714 0.037 Uiso 1 1 calc R . .
C10 C 0.70260(5) 0.20782(19) 0.78906(16) 0.0372(4) Uani 1 1 d . . .
H10 H 0.7211 0.2675 0.8212 0.045 Uiso 1 1 calc R . .
C11 C 0.70186(4) 0.07899(17) 0.83101(14) 0.0305(3) Uani 1 1 d . . .
C12 C 0.67456(5) -0.00911(17) 0.78201(15) 0.0323(4) Uani 1 1 d . . .
H12 H 0.6742 -0.0965 0.8084 0.039 Uiso 1 1 calc R . .
C13 C 0.64764(5) 0.03318(16) 0.69313(14) 0.0297(3) Uani 1 1 d . . .
H13 H 0.6292 -0.0269 0.6614 0.036 Uiso 1 1 calc R . .
C14 C 0.73093(6) -0.0847(2) 0.9604(2) 0.0588(6) Uani 1 1 d . . .
H14A H 0.7072 -0.1063 0.9961 0.088 Uiso 1 1 calc R . .
H14B H 0.7527 -0.0948 1.0173 0.088 Uiso 1 1 calc R . .
H14C H 0.7341 -0.1433 0.8951 0.088 Uiso 1 1 calc R . .
C15 C 0.61966(4) 0.34781(15) 0.26497(13) 0.0255(3) Uani 1 1 d . . .
C16 C 0.61581(5) 0.30185(17) 0.14938(14) 0.0300(3) Uani 1 1 d . . .
H16 H 0.5917 0.2703 0.1188 0.036 Uiso 1 1 calc R . .
C17 C 0.64733(5) 0.30234(19) 0.07913(16) 0.0368(4) Uani 1 1 d . . .
H17 H 0.6443 0.2710 0.0022 0.044 Uiso 1 1 calc R . .
C18 C 0.68316(5) 0.34922(19) 0.12312(17) 0.0387(4) Uani 1 1 d . . .
H18 H 0.7044 0.3490 0.0763 0.046 Uiso 1 1 calc R . .
C19 C 0.68732(5) 0.39642(19) 0.23701(17) 0.0392(4) Uani 1 1 d . . .
H19 H 0.7114 0.4290 0.2667 0.047 Uiso 1 1 calc R . .
C20 C 0.65590(5) 0.39578(17) 0.30787(15) 0.0334(4) Uani 1 1 d . . .
H20 H 0.6591 0.4277 0.3846 0.040 Uiso 1 1 calc R . .
C21 C 0.51131(5) 0.31095(18) 0.47779(14) 0.0324(4) Uani 1 1 d . . .
C22 C 0.53661(5) 0.09727(17) 0.59980(13) 0.0291(3) Uani 1 1 d . . .
C23 C 0.54922(5) 0.32250(16) 0.69130(14) 0.0296(3) Uani 1 1 d . . .

loop_
_atom_site_aniso_label
_atom_site_aniso_U_11
_atom_site_aniso_U_22
_atom_site_aniso_U_33
_atom_site_aniso_U_23
_atom_site_aniso_U_13
_atom_site_aniso_U_12
Mn1 0.02115(11) 0.02306(12) 0.02199(12) -0.00212(9) -0.00175(8) 0.00163(9)
O1 0.0334(6) 0.0177(5) 0.0276(5) -0.0030(4) -0.0057(4) 0.0002(4)
O2 0.0331(7) 0.0570(9) 0.0514(8) 0.0205(7) -0.0191(6) -0.0065(6)
O21 0.0326(7) 0.0656(10) 0.0555(8) 0.0037(7) -0.0110(6) 0.0141(7)
O22 0.0484(8) 0.0425(8) 0.0367(7) 0.0053(6) -0.0001(6) -0.0168(6)
O23 0.0502(8) 0.0481(8) 0.0316(6) -0.0141(6) 0.0046(5) -0.0023(6)
C1 0.0249(7) 0.0227(7) 0.0224(7) -0.0016(6) -0.0013(5) -0.0003(6)
C2 0.0234(7) 0.0185(7) 0.0235(7) -0.0013(5) 0.0018(5) 0.0004(5)
C3 0.0204(7) 0.0200(7) 0.0243(7) -0.0006(5) -0.0007(5) -0.0004(5)
C4 0.0245(7) 0.0202(7) 0.0261(7) -0.0023(6) -0.0010(5) -0.0003(6)
C5 0.0310(8) 0.0174(7) 0.0294(8) -0.0014(6) -0.0008(6) 0.0019(6)
C6 0.0259(7) 0.0210(7) 0.0250(7) 0.0013(6) -0.0030(5) 0.0024(6)
C7 0.0406(9) 0.0219(8) 0.0323(8) -0.0050(6) -0.0068(7) -0.0046(7)
C8 0.0199(6) 0.0206(7) 0.0244(7) -0.0003(5) 0.0002(5) 0.0001(5)
C9 0.0287(8) 0.0219(7) 0.0398(9) 0.0032(7) -0.0070(6) -0.0043(6)
C10 0.0288(9) 0.0353(9) 0.0455(10) 0.0012(8) -0.0135(7) -0.0081(7)
C11 0.0209(7) 0.0392(9) 0.0308(8) 0.0074(7) -0.0027(6) -0.0008(6)
C12 0.0296(8) 0.0283(8) 0.0382(9) 0.0093(7) -0.0043(6) -0.0024(6)
C13 0.0294(8) 0.0236(8) 0.0349(8) 0.0027(6) -0.0074(6) -0.0040(6)
C14 0.0450(12) 0.0672(15) 0.0613(13) 0.0345(12) -0.0173(10) -0.0034(10)
C15 0.0285(8) 0.0183(7) 0.0293(8) 0.0056(6) -0.0005(6) 0.0012(6)
C16 0.0283(8) 0.0288(8) 0.0325(8) -0.0001(7) 0.0004(6) -0.0007(6)
C17 0.0380(10) 0.0361(9) 0.0369(9) -0.0019(8) 0.0076(7) -0.0019(8)
C18 0.0324(9) 0.0366(10) 0.0480(10) 0.0042(8) 0.0110(7) -0.0015(7)
C19 0.0284(8) 0.0388(10) 0.0500(11) 0.0073(8) -0.0015(7) -0.0086(7)
C20 0.0352(9) 0.0309(9) 0.0333(8) 0.0027(7) -0.0037(7) -0.0061(7)
C21 0.0286(8) 0.0370(10) 0.0314(8) -0.0013(7) -0.0005(6) 0.0046(7)
C22 0.0267(8) 0.0371(9) 0.0231(7) -0.0043(6) -0.0017(6) -0.0017(7)
C23 0.0273(8) 0.0300(9) 0.0311(8) -0.0017(7) -0.0008(6) 0.0011(6)

loop_
_atom_type_symbol
_atom_type_description
_atom_type_scat_dispersion_real
_atom_type_scat_dispersion_imag
_atom_type_scat_source
C C 0.0033 0.0016 'International Tables Vol C Tables 4.2.6.8 and 6.1.1.4'
H H 0.0000 0.0000 'International Tables Vol C Tables 4.2.6.8 and 6.1.1.4'
O O 0.0106 0.0060 'International Tables Vol C Tables 4.2.6.8 and 6.1.1.4'
Mn Mn 0.3368 0.7283 'International Tables Vol C Tables 4.2.6.8 and 6.1.1.4'

loop_
_geom_angle_atom_site_label_1
_geom_angle_atom_site_label_2
_geom_angle_atom_site_label_3
_geom_angle
_geom_angle_site_symmetry_1
_geom_angle_site_symmetry_3
_geom_angle_publ_flag
C22 Mn1 C23 88.68(7) . . ?
C22 Mn1 C21 95.58(8) . . ?
C23 Mn1 C21 95.68(7) . . ?
C22 Mn1 C4 140.09(7) . . ?
C23 Mn1 C4 88.84(7) . . ?
C21 Mn1 C4 124.30(7) . . ?
C22 Mn1 C3 103.55(7) . . ?
C23 Mn1 C3 103.59(6) . . ?
C21 Mn1 C3 152.97(7) . . ?
C4 Mn1 C3 39.11(6) . . ?
C22 Mn1 C2 88.20(6) . . ?
C23 Mn1 C2 139.36(6) . . ?
C21 Mn1 C2 124.95(7) . . ?
C4 Mn1 C2 68.72(6) . . ?
C3 Mn1 C2 38.68(5) . . ?
C22 Mn1 C1 102.41(6) . . ?
C23 Mn1 C1 167.54(7) . . ?
C21 Mn1 C1 88.95(7) . . ?
C4 Mn1 C1 79.02(6) . . ?
C3 Mn1 C1 68.56(5) . . ?
C2 Mn1 C1 37.36(5) . . ?
C22 Mn1 C5 166.31(7) . . ?
C23 Mn1 C5 103.88(7) . . ?
C21 Mn1 C5 88.68(7) . . ?
C4 Mn1 C5 37.17(6) . . ?
C3 Mn1 C5 68.55(6) . . ?
C2 Mn1 C5 78.73(6) . . ?
C1 Mn1 C5 64.57(6) . . ?
C2 O1 C7 117.81(12) . . ?
C11 O2 C14 117.81(15) . . ?
C2 C1 C6 119.13(13) . . ?
C2 C1 Mn1 70.87(8) . . ?
C6 C1 Mn1 94.61(9) . . ?
O1 C2 C1 123.79(13) . . ?
O1 C2 C3 116.12(12) . . ?
C1 C2 C3 119.70(13) . . ?
O1 C2 Mn1 123.96(10) . . ?
C1 C2 Mn1 71.77(8) . . ?
C3 C2 Mn1 70.29(8) . . ?
C4 C3 C2 114.97(12) . . ?
C4 C3 C8 119.44(13) . . ?
C2 C3 C8 125.48(13) . . ?
C4 C3 Mn1 68.46(8) . . ?
C2 C3 Mn1 71.03(8) . . ?
C8 C3 Mn1 132.98(10) . . ?
C5 C4 C3 122.31(13) . . ?
C5 C4 Mn1 75.31(9) . . ?
C3 C4 Mn1 72.44(8) . . ?
C4 C5 C6 119.26(13) . . ?
C4 C5 Mn1 67.52(9) . . ?
C6 C5 Mn1 93.99(9) . . ?
C5 C6 C1 102.21(12) . . ?
C5 C6 C15 116.25(13) . . ?
C1 C6 C15 113.19(12) . . ?
C13 C8 C9 116.74(14) . . ?
C13 C8 C3 124.24(13) . . ?
C9 C8 C3 119.02(13) . . ?
C10 C9 C8 121.66(15) . . ?
C9 C10 C11 120.26(15) . . ?
O2 C11 C12 124.49(16) . . ?
O2 C11 C10 116.10(15) . . ?
C12 C11 C10 119.40(15) . . ?
C11 C12 C13 119.79(15) . . ?
C8 C13 C12 122.12(15) . . ?
C20 C15 C16 118.20(15) . . ?
C20 C15 C6 123.33(14) . . ?
C16 C15 C6 118.41(14) . . ?
C17 C16 C15 121.00(16) . . ?
C18 C17 C16 120.16(17) . . ?
C19 C18 C17 119.50(16) . . ?
C18 C19 C20 120.60(16) . . ?
C19 C20 C15 120.53(16) . . ?
O21 C21 Mn1 178.38(16) . . ?
O22 C22 Mn1 178.41(15) . . ?
O23 C23 Mn1 178.11(16) . . ?

loop_
_geom_bond_atom_site_label_1
_geom_bond_atom_site_label_2
_geom_bond_distance
_geom_bond_site_symmetry_2
_geom_bond_publ_flag
Mn1 C22 1.8001(18) . ?
Mn1 C23 1.8064(16) . ?
Mn1 C21 1.8093(17) . ?
Mn1 C4 2.1190(15) . ?
Mn1 C3 2.1719(15) . ?
Mn1 C2 2.1818(14) . ?
Mn1 C1 2.1934(14) . ?
Mn1 C5 2.2183(16) . ?
O1 C2 1.3603(18) . ?
O1 C7 1.4326(18) . ?
O2 C11 1.3672(19) . ?
O2 C14 1.416(3) . ?
O21 C21 1.142(2) . ?
O22 C22 1.150(2) . ?
O23 C23 1.1458(19) . ?
C1 C2 1.401(2) . ?
C1 C6 1.521(2) . ?
C2 C3 1.442(2) . ?
C3 C4 1.437(2) . ?
C3 C8 1.486(2) . ?
C4 C5 1.386(2) . ?
C5 C6 1.507(2) . ?
C6 C15 1.526(2) . ?
C8 C13 1.388(2) . ?
C8 C9 1.398(2) . ?
C9 C10 1.383(2) . ?
C10 C11 1.383(3) . ?
C11 C12 1.380(2) . ?
C12 C13 1.390(2) . ?
C15 C20 1.391(2) . ?
C15 C16 1.392(2) . ?
C16 C17 1.388(2) . ?
C17 C18 1.379(3) . ?
C18 C19 1.379(3) . ?
C19 C20 1.389(3) . ?
